data_1011266
loop_
_publ_author_name
'Pauling, L'
'Shappell, M D'

_publ_section_title
;
The Crystal Structure of Bixbyite and the C-Modification of the
Sesquioxides
;
_journal_coden_ASTM ZEKGAX
_journal_name_full
;
Zeitschrift fuer Kristallographie, Kristallgeometrie, Kristallphysik,
Kristallchemie (-144,1977)
;
_journal_page_first 128
_journal_page_last 142
_journal_volume 75
_journal_year 1930
_chemical_compound_source 'from Simpson, Utah'
_chemical_formula_structural 'Fe Mn O3'
_chemical_formula_sum 'Fe Mn O3'
_chemical_name_mineral Bixbyite
_chemical_name_systematic 'Iron manganese(IV) oxide'
_space_group_IT_number 206
_symmetry_cell_setting cubic
_symmetry_Int_Tables_number 206
_symmetry_space_group_name_Hall '-I 2b 2c 3'
_symmetry_space_group_name_H-M 'I a -3'
_cell_angle_alpha 90
_cell_angle_beta 90
_cell_angle_gamma 90
_cell_formula_units_Z 16
_cell_length_a 9.365(20)
_cell_length_b 9.365(20)
_cell_length_c 9.365(20)
_cell_volume 821.3
_cod_database_code 1011266

loop_
_symmetry_equiv_pos_as_xyz
x,y,z
x,-y,1/2-z
1/2-x,y,-z
-x,1/2-y,z
y,z,x
-y,1/2-z,x
y,-z,1/2-x
1/2-y,z,-x
z,x,y
1/2-z,x,-y
-z,1/2-x,y
z,-x,1/2-y
-x,-y,-z
-x,y,1/2+z
1/2+x,-y,z
x,1/2+y,-z
-y,-z,-x
y,1/2+z,-x
-y,z,1/2+x
1/2+y,-z,x
-z,-x,-y
1/2+z,-x,y
z,1/2+x,-y
-z,x,1/2+y
1/2+x,1/2+y,1/2+z
1/2+x,1/2-y,-z
-x,1/2+y,1/2-z
1/2-x,-y,1/2+z
1/2+y,1/2+z,1/2+x
1/2-y,-z,1/2+x
1/2+y,1/2-z,-x
-y,1/2+z,1/2-x
1/2+z,1/2+x,1/2+y
-z,1/2+x,1/2-y
1/2-z,-x,1/2+y
1/2+z,1/2-x,-y
1/2-x,1/2-y,1/2-z
1/2-x,1/2+y,z
x,1/2-y,1/2+z
1/2+x,y,1/2-z
1/2-y,1/2-z,1/2-x
1/2+y,z,1/2-x
1/2-y,1/2+z,x
y,1/2-z,1/2+x
1/2-z,1/2-x,1/2-y
z,1/2-x,1/2+y
1/2+z,x,1/2-y
1/2-z,1/2+x,y

loop_
_atom_site_label
_atom_site_type_symbol
_atom_site_symmetry_multiplicity
_atom_site_Wyckoff_symbol
_atom_site_fract_x
_atom_site_fract_y
_atom_site_fract_z
_atom_site_occupancy
_atom_site_attached_hydrogens
_atom_site_calc_flag
Fe1 Fe2+ 8 b 0.25 0.25 0.25 0.5 0 d
Mn1 Mn4+ 8 b 0.25 0.25 0.25 0.5 0 d
Fe2 Fe2+ 24 d -0.030(5) 0. 0.25 0.5 0 d
Mn2 Mn4+ 24 d -0.030(5) 0. 0.25 0.5 0 d
O1 O2- 48 e 0.385(5) 0.145(5) 0.380(5) 1. 0 d

loop_
_atom_type_symbol
_atom_type_oxidation_number
Fe2+ 2.000
Mn4+ 4.000
O2- -2.000
